data_2243800
loop_
_publ_author_name
'Pacifico, Jessica'
'Stoeckli-Evans, Helen'

_publ_section_title
;
 A new tetrakis-substituted pyrazine carboxylic acid,
 3,3',3'',3'''-{[pyrazine-2,3,5,6-tetrayltetrakis(methylene)]tetrakis(sulfanediyl)}tetrapropionic
 acid: crystal structures of two triclinic polymorphs and of two
 potassium--organic frameworks
;
_journal_issue 5
_journal_name_full 'Acta Crystallographica Section E'
_journal_page_first 480
_journal_page_last 490
_journal_paper_doi 10.1107/S2056989021003479
_journal_volume 77
_journal_year 2021
_chemical_formula_iupac 'C20 H28 N2 O8 S4'
_chemical_formula_moiety 'C20 H28 N2 O8 S4'
_chemical_formula_sum 'C20 H28 N2 O8 S4'
_chemical_formula_weight 552.68
_chemical_name_systematic
'3,3',3'',3'''-{[Pyrazine-2,3,5,6-tetrayltetrakis(methylene))tetrakis(sulfanediyl]}tetrapropionic acid'
_space_group_crystal_system triclinic
_space_group_IT_number 2
_space_group_name_Hall '-P 1'
_space_group_name_H-M_alt 'P -1'
_atom_sites_solution_hydrogens mixed
_atom_sites_solution_primary direct
_atom_sites_solution_secondary difmap
_audit_creation_method SHELXL-2018/3
_cell_angle_alpha 101.537(18)
_cell_angle_beta 94.313(18)
_cell_angle_gamma 103.701(17)
_cell_formula_units_Z 1
_cell_length_a 5.5843(8)
_cell_length_b 9.0061(14)
_cell_length_c 12.739(2)
_cell_measurement_reflns_used 3225
_cell_measurement_temperature 293(2)
_cell_measurement_theta_max 25.92
_cell_measurement_theta_min 2.39
_cell_volume 604.80(17)
_computing_cell_refinement
;
CELL in IPDS-I (Stoe & Cie, 2000)
;
_computing_data_collection
;
EXPOSE in IPDS-I (Stoe & Cie, 2000)
;
_computing_data_reduction
;
INTEGRATE in IPDS-I (Stoe & Cie, 2000)
;
_computing_molecular_graphics
;
Mercury (Macrae <i>et al.</i>,  2020)
;
_computing_publication_material
;
SHELXL-2018/3 (Sheldrick, 2015), PLATON (Spek, 2020) and
publcif (Westrip, 2010)
;
_computing_structure_refinement
;
SHELXL-2018/3 (Sheldrick, 2015)
;
_computing_structure_solution
;
SHELXS-97 (Sheldrick, 2008)
;
_diffrn_ambient_temperature 293(2)
_diffrn_detector 'image plate'
_diffrn_measured_fraction_theta_full 0.940
_diffrn_measured_fraction_theta_max 0.931
_diffrn_measurement_device '1 circle goniometer'
_diffrn_measurement_device_type 'STOE IPDS 1'
_diffrn_measurement_method '\f rotation'
_diffrn_radiation_monochromator 'plane graphite'
_diffrn_radiation_source 'fine-focus sealed tube'
_diffrn_radiation_type MoK\a
_diffrn_radiation_wavelength 0.71073
_diffrn_reflns_av_R_equivalents 0.0578
_diffrn_reflns_av_unetI/netI 0.0847
_diffrn_reflns_limit_h_max 6
_diffrn_reflns_limit_h_min -6
_diffrn_reflns_limit_k_max 11
_diffrn_reflns_limit_k_min -11
_diffrn_reflns_limit_l_max 15
_diffrn_reflns_limit_l_min -14
_diffrn_reflns_number 4709
_diffrn_reflns_theta_full 25.242
_diffrn_reflns_theta_max 25.917
_diffrn_reflns_theta_min 2.389
_exptl_absorpt_coefficient_mu 0.442
_exptl_absorpt_correction_T_max 0.896798
_exptl_absorpt_correction_T_min 0.646791
_exptl_absorpt_correction_type empirical
_exptl_absorpt_process_details
;
(<i>ShxAbs</i>; Spek, 2020)
;
_exptl_crystal_colour pale-yellow
_exptl_crystal_density_diffrn 1.517
_exptl_crystal_description plate
_exptl_crystal_F_000 290
_exptl_crystal_size_max 0.350
_exptl_crystal_size_mid 0.300
_exptl_crystal_size_min 0.050
_refine_diff_density_max 0.354
_refine_diff_density_min -0.280
_refine_ls_extinction_method none
_refine_ls_goodness_of_fit_ref 0.884
_refine_ls_hydrogen_treatment mixed
_refine_ls_matrix_type full
_refine_ls_number_parameters 162
_refine_ls_number_reflns 2194
_refine_ls_number_restraints 2
_refine_ls_restrained_S_all 0.884
_refine_ls_R_factor_all 0.0691
_refine_ls_R_factor_gt 0.0412
_refine_ls_shift/su_max 0.000
_refine_ls_shift/su_mean 0.000
_refine_ls_structure_factor_coef Fsqd
_refine_ls_weighting_details 'w=1/[\s^2^(Fo^2^)+(0.0478P)^2^] where P=(Fo^2^+2Fc^2^)/3'
_refine_ls_weighting_scheme calc
_refine_ls_wR_factor_gt 0.0895
_refine_ls_wR_factor_ref 0.0966
_reflns_number_gt 1452
_reflns_number_total 2194
_reflns_threshold_expression 'I > 2\s(I)'
_cod_data_source_file pk2656sup1.cif
_cod_data_source_block H4L1A
_cod_database_code 2243800
_shelx_space_group_comment
;
The symmetry employed for this shelxl refinement is uniquely defined
by the following loop, which should always be used as a source of
symmetry information in preference to the above space-group names.
They are only intended as comments.
;
_shelx_estimated_absorpt_t_min 0.861
_shelx_estimated_absorpt_t_max 0.978

loop_
_space_group_symop_operation_xyz
'x, y, z'
'-x, -y, -z'

loop_
_atom_site_type_symbol
_atom_site_label
_atom_site_fract_x
_atom_site_fract_y
_atom_site_fract_z
_atom_site_U_iso_or_equiv
_atom_site_adp_type
_atom_site_calc_flag
_atom_site_occupancy
_atom_site_disorder_assembly
_atom_site_disorder_group
S S1 0.40170(15) 0.39121(9) 0.29698(6) 0.0312(2) Uani d 1 . .
S S2 1.27548(15) 0.86290(9) 0.37908(6) 0.0288(2) Uani d 1 . .
O O1 -0.3381(5) 0.0716(3) 0.12207(17) 0.0435(6) Uani d 1 . .
O O2 -0.2098(5) 0.1064(3) -0.03567(17) 0.0409(6) Uani d 1 . .
H H2O -0.363(5) 0.052(5) -0.059(4) 0.098(19) Uiso d 1 . .
O O3 0.7761(4) 0.5277(3) 0.08084(16) 0.0379(6) Uani d 1 . .
O O4 0.5045(5) 0.6736(3) 0.09232(19) 0.0422(6) Uani d 1 . .
H H4O 0.422(8) 0.607(4) 0.039(3) 0.087(17) Uiso d 1 . .
N N1 0.8353(4) 0.5540(3) 0.44074(17) 0.0198(5) Uani d 1 . .
C C1 0.7859(5) 0.4024(3) 0.4451(2) 0.0194(6) Uani d 1 . .
C C2 1.0447(5) 0.6523(3) 0.4952(2) 0.0183(6) Uani d 1 . .
C C3 0.5460(5) 0.2957(3) 0.3850(2) 0.0248(6) Uani d 1 . .
H H3A 0.434405 0.264980 0.436177 0.030 Uiso calc 1 . .
H H3B 0.577409 0.201607 0.342827 0.030 Uiso calc 1 . .
C C4 0.1473(6) 0.2234(4) 0.2308(2) 0.0328(7) Uani d 1 . .
H H4A 0.202811 0.128008 0.222673 0.039 Uiso calc 1 . .
H H4B 0.011542 0.214305 0.274306 0.039 Uiso calc 1 . .
C C5 0.0600(6) 0.2449(4) 0.1219(2) 0.0347(8) Uani d 1 . .
H H5A 0.041788 0.350865 0.129466 0.042 Uiso calc 1 . .
H H5B 0.186183 0.233148 0.074799 0.042 Uiso calc 1 . .
C C6 -0.1807(6) 0.1321(3) 0.0698(2) 0.0291(7) Uani d 1 . .
C C7 1.0877(6) 0.8196(3) 0.4857(2) 0.0239(6) Uani d 1 . .
H H7A 1.170302 0.887935 0.554088 0.029 Uiso calc 1 . .
H H7B 0.928434 0.841937 0.471163 0.029 Uiso calc 1 . .
C C8 1.0935(6) 0.7220(4) 0.2615(2) 0.0277(7) Uani d 1 . .
H H8A 1.187763 0.725553 0.200717 0.033 Uiso calc 1 . .
H H8B 1.068152 0.617707 0.275367 0.033 Uiso calc 1 . .
C C9 0.8427(6) 0.7491(3) 0.2307(2) 0.0290(7) Uani d 1 . .
H H9A 0.742172 0.735720 0.288698 0.035 Uiso calc 1 . .
H H9B 0.866452 0.856524 0.223186 0.035 Uiso calc 1 . .
C C10 0.7046(6) 0.6407(4) 0.1277(2) 0.0283(7) Uani d 1 . .

loop_
_atom_site_aniso_label
_atom_site_aniso_U_11
_atom_site_aniso_U_22
_atom_site_aniso_U_33
_atom_site_aniso_U_12
_atom_site_aniso_U_13
_atom_site_aniso_U_23
S1 0.0292(5) 0.0246(4) 0.0348(4) -0.0018(3) -0.0101(3) 0.0109(3)
S2 0.0243(5) 0.0241(4) 0.0376(4) -0.0013(3) 0.0027(3) 0.0156(3)
O1 0.0333(15) 0.0501(14) 0.0362(13) -0.0022(12) -0.0093(10) 0.0054(11)
O2 0.0322(16) 0.0486(14) 0.0345(13) 0.0001(13) -0.0099(10) 0.0099(10)
O3 0.0400(15) 0.0425(13) 0.0341(12) 0.0216(12) -0.0002(10) 0.0039(10)
O4 0.0345(15) 0.0519(15) 0.0396(13) 0.0217(13) -0.0064(11) 0.0004(12)
N1 0.0182(14) 0.0159(11) 0.0242(11) 0.0010(10) -0.0009(9) 0.0072(9)
C1 0.0184(16) 0.0158(13) 0.0222(13) 0.0006(12) 0.0005(10) 0.0055(10)
C2 0.0182(16) 0.0125(12) 0.0226(13) 0.0011(12) 0.0009(10) 0.0047(10)
C3 0.0191(17) 0.0189(14) 0.0327(15) -0.0025(13) -0.0028(11) 0.0085(11)
C4 0.0259(19) 0.0290(16) 0.0359(16) -0.0069(14) -0.0053(13) 0.0097(13)
C5 0.032(2) 0.0279(16) 0.0404(18) 0.0008(15) -0.0080(14) 0.0114(13)
C6 0.0228(19) 0.0264(16) 0.0360(17) 0.0048(15) -0.0074(13) 0.0083(13)
C7 0.0251(18) 0.0155(13) 0.0313(15) 0.0028(13) 0.0021(12) 0.0088(11)
C8 0.0263(18) 0.0316(16) 0.0293(15) 0.0092(14) 0.0066(12) 0.0132(12)
C9 0.0281(19) 0.0276(16) 0.0324(16) 0.0074(15) 0.0008(12) 0.0097(12)
C10 0.0262(18) 0.0385(17) 0.0254(15) 0.0125(15) 0.0068(12) 0.0129(13)

loop_
_atom_type_symbol
_atom_type_description
_atom_type_scat_dispersion_real
_atom_type_scat_dispersion_imag
_atom_type_scat_source
C C 0.0033 0.0016 'International Tables Vol C Tables 4.2.6.8 and 6.1.1.4'
H H 0.0000 0.0000 'International Tables Vol C Tables 4.2.6.8 and 6.1.1.4'
N N 0.0061 0.0033 'International Tables Vol C Tables 4.2.6.8 and 6.1.1.4'
O O 0.0106 0.0060 'International Tables Vol C Tables 4.2.6.8 and 6.1.1.4'
S S 0.1246 0.1234 'International Tables Vol C Tables 4.2.6.8 and 6.1.1.4'

loop_
_geom_angle_atom_site_label_1
_geom_angle_atom_site_label_2
_geom_angle_atom_site_label_3
_geom_angle_site_symmetry_1
_geom_angle_site_symmetry_3
_geom_angle
_geom_angle_publ_flag
C3 S1 C4 . . 97.53(13) ?
C8 S2 C7 . . 101.68(14) ?
C6 O2 H2O . . 108(3) ?
C10 O4 H4O . . 113(3) ?
C2 N1 C1 . . 119.1(2) ?
N1 C1 C2 . 2_766 120.3(2) ?
N1 C1 C3 . . 117.7(2) ?
C2 C1 C3 2_766 . 122.0(2) ?
N1 C2 C1 . 2_766 120.6(2) ?
N1 C2 C7 . . 115.9(2) ?
C1 C2 C7 2_766 . 123.4(2) ?
C1 C3 S1 . . 110.88(18) ?
C1 C3 H3A . . 109.5 ?
S1 C3 H3A . . 109.5 ?
C1 C3 H3B . . 109.5 ?
S1 C3 H3B . . 109.5 ?
H3A C3 H3B . . 108.1 ?
C5 C4 S1 . . 109.2(2) ?
C5 C4 H4A . . 109.8 ?
S1 C4 H4A . . 109.8 ?
C5 C4 H4B . . 109.8 ?
S1 C4 H4B . . 109.8 ?
H4A C4 H4B . . 108.3 ?
C6 C5 C4 . . 113.8(3) ?
C6 C5 H5A . . 108.8 ?
C4 C5 H5A . . 108.8 ?
C6 C5 H5B . . 108.8 ?
C4 C5 H5B . . 108.8 ?
H5A C5 H5B . . 107.7 ?
O1 C6 O2 . . 123.6(3) ?
O1 C6 C5 . . 122.7(3) ?
O2 C6 C5 . . 113.7(3) ?
C2 C7 S2 . . 112.8(2) ?
C2 C7 H7A . . 109.0 ?
S2 C7 H7A . . 109.0 ?
C2 C7 H7B . . 109.0 ?
S2 C7 H7B . . 109.0 ?
H7A C7 H7B . . 107.8 ?
C9 C8 S2 . . 114.2(2) ?
C9 C8 H8A . . 108.7 ?
S2 C8 H8A . . 108.7 ?
C9 C8 H8B . . 108.7 ?
S2 C8 H8B . . 108.7 ?
H8A C8 H8B . . 107.6 ?
C10 C9 C8 . . 113.5(2) ?
C10 C9 H9A . . 108.9 ?
C8 C9 H9A . . 108.9 ?
C10 C9 H9B . . 108.9 ?
C8 C9 H9B . . 108.9 ?
H9A C9 H9B . . 107.7 ?
O3 C10 O4 . . 122.8(3) ?
O3 C10 C9 . . 122.4(3) ?
O4 C10 C9 . . 114.8(3) ?

loop_
_geom_bond_atom_site_label_1
_geom_bond_atom_site_label_2
_geom_bond_site_symmetry_2
_geom_bond_distance
_geom_bond_publ_flag
S1 C3 . 1.796(3) ?
S1 C4 . 1.818(3) ?
S2 C8 . 1.813(3) ?
S2 C7 . 1.825(3) ?
O1 C6 . 1.233(4) ?
O2 C6 . 1.307(4) ?
O2 H2O . 0.87(2) ?
O3 C10 . 1.240(4) ?
O4 C10 . 1.294(4) ?
O4 H4O . 0.830(19) ?
N1 C2 . 1.332(3) ?
N1 C1 . 1.341(3) ?
C1 C2 2_766 1.406(3) ?
C1 C3 . 1.499(4) ?
C2 C7 . 1.500(3) ?
C3 H3A . 0.9700 ?
C3 H3B . 0.9700 ?
C4 C5 . 1.500(4) ?
C4 H4A . 0.9700 ?
C4 H4B . 0.9700 ?
C5 C6 . 1.493(4) ?
C5 H5A . 0.9700 ?
C5 H5B . 0.9700 ?
C7 H7A . 0.9700 ?
C7 H7B . 0.9700 ?
C8 C9 . 1.514(4) ?
C8 H8A . 0.9700 ?
C8 H8B . 0.9700 ?
C9 C10 . 1.499(4) ?
C9 H9A . 0.9700 ?
C9 H9B . 0.9700 ?

loop_
_geom_hbond_atom_site_label_D
_geom_hbond_atom_site_label_H
_geom_hbond_atom_site_label_A
_geom_hbond_site_symmetry_A
_geom_hbond_distance_DH
_geom_hbond_distance_HA
_geom_hbond_distance_DA
_geom_hbond_angle_DHA
_geom_hbond_publ_flag
O2 H2O O1 2_455 0.87(2) 1.80(2) 2.667(3) 172(5) yes
O4 H4O O3 2_665 0.83(2) 1.85(2) 2.673(3) 175(5) yes
C5 H5A O3 1_455 0.97 2.55 3.405(4) 147 yes
C8 H8A O4 1_655 0.97 2.40 3.308(4) 156 yes

loop_
_geom_torsion_atom_site_label_1
_geom_torsion_atom_site_label_2
_geom_torsion_atom_site_label_3
_geom_torsion_atom_site_label_4
_geom_torsion_site_symmetry_1
_geom_torsion_site_symmetry_2
_geom_torsion_site_symmetry_3
_geom_torsion_site_symmetry_4
_geom_torsion
_geom_torsion_publ_flag
C2 N1 C1 C2 . . . 2_766 -1.2(4) ?
C2 N1 C1 C3 . . . . 178.6(2) ?
C1 N1 C2 C1 . . . 2_766 1.2(4) ?
C1 N1 C2 C7 . . . . 179.6(2) ?
N1 C1 C3 S1 . . . . 11.3(3) ?
C2 C1 C3 S1 2_766 . . . -168.8(2) ?
C4 S1 C3 C1 . . . . 174.1(2) ?
C3 S1 C4 C5 . . . . -155.3(2) ?
S1 C4 C5 C6 . . . . -167.9(2) ?
C4 C5 C6 O1 . . . . 26.8(4) ?
C4 C5 C6 O2 . . . . -154.4(3) ?
N1 C2 C7 S2 . . . . -94.0(3) ?
C1 C2 C7 S2 2_766 . . . 84.3(3) ?
C8 S2 C7 C2 . . . . 57.6(2) ?
C7 S2 C8 C9 . . . . 65.7(2) ?
S2 C8 C9 C10 . . . . 174.8(2) ?
C8 C9 C10 O3 . . . . 8.8(4) ?
C8 C9 C10 O4 . . . . -171.8(3) ?

_cod_database_fobs_code 2243800
